data_4517777
loop_
_publ_author_name
'Liu, Wentan'
'Yang, Wu'
'Zhu, Jiefeng'
'Guo, Yonghong'
'Wang, Na'
'Ke, Jie'
'Yu, Peiyuan'
'He, Chuan'

_publ_section_title
;
 Dual-Ligand-Enabled Ir(III)-Catalyzed Enantioselective C--H Amidation for
 the Synthesis of Chiral Sulfoxides
;
_journal_issue 13
_journal_name_full 'ACS Catalysis'
_journal_page_first 7207
_journal_page_last 7215
_journal_paper_doi 10.1021/acscatal.0c02109
_journal_volume 10
_journal_year 2020
_chemical_formula_moiety 'C24 H27 Ir O S'
_chemical_formula_sum 'C24 H27 Ir O S'
_chemical_formula_weight 555.71
_space_group_crystal_system monoclinic
_space_group_IT_number 14
_space_group_name_Hall '-P 2yn'
_space_group_name_H-M_alt 'P 1 21/n 1'
_atom_sites_solution_hydrogens geom
_atom_sites_solution_primary dual
_audit_creation_date 2019-03-21
_audit_creation_method
;
Olex2 1.2
(compiled 2018.05.29 svn.r3508 for OlexSys, GUI svn.r5506)
;
_cell_angle_alpha 90
_cell_angle_beta 94.905(2)
_cell_angle_gamma 90
_cell_formula_units_Z 4
_cell_length_a 10.9930(5)
_cell_length_b 14.5354(7)
_cell_length_c 12.7588(7)
_cell_measurement_reflns_used 9625
_cell_measurement_temperature 100
_cell_measurement_theta_max 27.54
_cell_measurement_theta_min 2.33
_cell_volume 2031.23(17)
_computing_cell_refinement 'SAINT V8.38A (?, 2016)'
_computing_data_reduction 'SAINT V8.38A (?, 2016)'
_computing_molecular_graphics 'Olex2 (Dolomanov et al., 2009)'
_computing_publication_material 'Olex2 (Dolomanov et al., 2009)'
_computing_structure_refinement 'XL (Sheldrick, 2008)'
_computing_structure_solution 'ShelXT (Sheldrick, 2015)'
_diffrn_ambient_temperature 100
_diffrn_detector 'Bruker PHOTO 100 area detector'
_diffrn_detector_area_resol_mean 7.9
_diffrn_detector_type 'CMOS area detector'
_diffrn_measured_fraction_theta_full 0.999
_diffrn_measured_fraction_theta_max 0.997
_diffrn_measurement_device 'three-circle diffractometer'
_diffrn_measurement_device_type 'Bruker CMOS area detector'
_diffrn_measurement_method '\w and \f scans'
_diffrn_radiation_monochromator 'mirror optics'
_diffrn_radiation_probe x-ray
_diffrn_radiation_type MoK\a
_diffrn_radiation_wavelength 0.71073
_diffrn_reflns_av_R_equivalents 0.0711
_diffrn_reflns_av_unetI/netI 0.0422
_diffrn_reflns_Laue_measured_fraction_full 0.999
_diffrn_reflns_Laue_measured_fraction_max 0.997
_diffrn_reflns_limit_h_max 14
_diffrn_reflns_limit_h_min -14
_diffrn_reflns_limit_k_max 16
_diffrn_reflns_limit_k_min -18
_diffrn_reflns_limit_l_max 15
_diffrn_reflns_limit_l_min -16
_diffrn_reflns_number 26892
_diffrn_reflns_point_group_measured_fraction_full 0.999
_diffrn_reflns_point_group_measured_fraction_max 0.997
_diffrn_reflns_theta_full 25.242
_diffrn_reflns_theta_max 27.540
_diffrn_reflns_theta_min 2.128
_diffrn_source 'microfocus sealed X-ray tube'
_diffrn_source_type 'Incoatec I\ms'
_diffrn_standards_number 0
_exptl_absorpt_coefficient_mu 6.687
_exptl_absorpt_correction_T_max 0.7456
_exptl_absorpt_correction_T_min 0.3561
_exptl_absorpt_correction_type multi-scan
_exptl_absorpt_process_details
'SADABS-2016/2 (Bruker,2016/2) was used for absorption correction. wR2(int) was 0.1338 before and 0.0939 after correction. The Ratio of minimum to maximum transmission is 0.4776. The \l/2 correction factor is Not present.'
_exptl_crystal_colour colourless
_exptl_crystal_colour_primary colourless
_exptl_crystal_density_diffrn 1.817
_exptl_crystal_description block
_exptl_crystal_F_000 1088
_exptl_crystal_size_max 0.32
_exptl_crystal_size_mid 0.28
_exptl_crystal_size_min 0.19
_refine_diff_density_max 2.771
_refine_diff_density_min -1.888
_refine_diff_density_rms 0.224
_refine_ls_extinction_coef 0.0022(3)
_refine_ls_extinction_expression Fc^*^=kFc[1+0.001xFc^2^\l^3^/sin(2\q)]^-1/4^
_refine_ls_extinction_method 'SHELXL-2016/6 (Sheldrick 2016)'
_refine_ls_goodness_of_fit_ref 1.059
_refine_ls_hydrogen_treatment constr
_refine_ls_matrix_type full
_refine_ls_number_parameters 250
_refine_ls_number_reflns 4677
_refine_ls_number_restraints 0
_refine_ls_restrained_S_all 1.059
_refine_ls_R_factor_all 0.0426
_refine_ls_R_factor_gt 0.0388
_refine_ls_shift/su_max 0.002
_refine_ls_shift/su_mean 0.000
_refine_ls_structure_factor_coef Fsqd
_refine_ls_weighting_details 'w=1/[\s^2^(Fo^2^)+(0.0715P)^2^+1.7277P] where P=(Fo^2^+2Fc^2^)/3'
_refine_ls_weighting_scheme calc
_refine_ls_wR_factor_gt 0.1051
_refine_ls_wR_factor_ref 0.1077
_reflns_Friedel_coverage 0.000
_reflns_number_gt 4270
_reflns_number_total 4677
_reflns_threshold_expression 'I > 2\s(I)'
_cod_data_source_file cs0c02109_si_003.cif
_cod_data_source_block cxy0663_0m
_cod_depositor_comments
;Adding full bibliography for 4517774--4517778.cif.

 Adding full bibliography for 4517774--4517778.cif.
;
_cod_database_code 4517777
_shelx_shelxl_version_number 2016/6
_shelx_space_group_comment
;
The symmetry employed for this shelxl refinement is uniquely defined
by the following loop, which should always be used as a source of
symmetry information in preference to the above space-group names.
They are only intended as comments.
;
_shelx_estimated_absorpt_t_max 0.363
_shelx_estimated_absorpt_t_min 0.223
_olex2_refinement_description
;
1. Fixed Uiso
 At 1.2 times of:
  All C(H) groups, All C(H,H) groups
 At 1.5 times of:
  All C(H,H,H) groups
2.a Secondary CH2 refined with riding coordinates:
 C1(H1A,H1B), C8(H8A,H8B)
2.b Aromatic/amide H refined with riding coordinates:
 C7(H7), C11(H11), C6(H6), C4(H4), C5(H5), C13(H13), C12(H12), C14(H14)
2.c Idealised Me refined as rotating group:
 C24(H24A,H24B,H24C), C20(H20A,H20B,H20C), C21(H21A,H21B,H21C), C23(H23A,H23B,
 H23C), C22(H22A,H22B,H22C)
;
_olex2_submission_special_instructions 'No special instructions were received'

loop_
_space_group_symop_operation_xyz
'x, y, z'
'-x+1/2, y+1/2, -z+1/2'
'-x, -y, -z'
'x-1/2, -y-1/2, z-1/2'

loop_
_atom_site_label
_atom_site_type_symbol
_atom_site_fract_x
_atom_site_fract_y
_atom_site_fract_z
_atom_site_U_iso_or_equiv
_atom_site_adp_type
_atom_site_occupancy
_atom_site_site_symmetry_order
_atom_site_calc_flag
_atom_site_refinement_flags_posn
_atom_site_refinement_flags_adp
_atom_site_refinement_flags_occupancy
_atom_site_disorder_assembly
_atom_site_disorder_group
Ir1 Ir 0.45692(2) 0.26283(2) 0.70837(2) 0.02207(11) Uani 1 1 d . . . . .
S1 S 0.48264(10) 0.37866(8) 0.60273(9) 0.0254(2) Uani 1 1 d . . . . .
O1 O 0.4322(4) 0.4714(2) 0.6186(3) 0.0362(8) Uani 1 1 d . . . . .
C7 C 0.3914(4) 0.1915(4) 0.3776(4) 0.0303(10) Uani 1 1 d . . . . .
H7 H 0.393814 0.223540 0.312865 0.036 Uiso 1 1 calc R . . . .
C3 C 0.4154(4) 0.1922(3) 0.5700(4) 0.0242(9) Uani 1 1 d . . . . .
C11 C 0.6888(5) 0.1474(4) 0.7024(4) 0.0313(11) Uani 1 1 d . . . . .
H11 H 0.645743 0.102942 0.739360 0.038 Uiso 1 1 calc R . . . .
C2 C 0.4144(5) 0.2384(3) 0.4724(5) 0.0265(10) Uani 1 1 d . . . . .
C10 C 0.6328(5) 0.2323(3) 0.6759(5) 0.0265(11) Uani 1 1 d . . . . .
C24 C 0.2011(5) 0.3721(4) 0.7742(5) 0.0338(11) Uani 1 1 d . . . . .
H24A H 0.235025 0.428482 0.746200 0.051 Uiso 1 1 calc GR . . . .
H24B H 0.157068 0.387228 0.835564 0.051 Uiso 1 1 calc GR . . . .
H24C H 0.144746 0.343637 0.719963 0.051 Uiso 1 1 calc GR . . . .
C15 C 0.3027(4) 0.3064(3) 0.8061(4) 0.0256(9) Uani 1 1 d . . . . .
C9 C 0.7013(4) 0.2969(4) 0.6233(4) 0.0276(10) Uani 1 1 d . . . . .
C6 C 0.3651(5) 0.0984(4) 0.3775(4) 0.0327(11) Uani 1 1 d . . . . .
H6 H 0.347716 0.066767 0.312786 0.039 Uiso 1 1 calc R . . . .
C4 C 0.3911(4) 0.0982(3) 0.5658(4) 0.0286(10) Uani 1 1 d . . . . .
H4 H 0.393123 0.064495 0.629729 0.034 Uiso 1 1 calc R . . . .
C5 C 0.3640(5) 0.0518(4) 0.4710(4) 0.0334(11) Uani 1 1 d . . . . .
H5 H 0.344815 -0.011948 0.471163 0.040 Uiso 1 1 calc R . . . .
C20 C 0.4537(5) 0.4295(4) 0.8906(4) 0.0333(11) Uani 1 1 d . . . . .
H20A H 0.541905 0.432909 0.909271 0.050 Uiso 1 1 calc GR . . . .
H20B H 0.410209 0.448235 0.951013 0.050 Uiso 1 1 calc GR . . . .
H20C H 0.431486 0.470650 0.831144 0.050 Uiso 1 1 calc GR . . . .
C21 C 0.6080(6) 0.2441(4) 0.9488(5) 0.0369(13) Uani 1 1 d . . . . .
H21A H 0.664941 0.208959 0.909429 0.055 Uiso 1 1 calc GR . . . .
H21B H 0.596404 0.212494 1.015081 0.055 Uiso 1 1 calc GR . . . .
H21C H 0.641239 0.305739 0.963918 0.055 Uiso 1 1 calc GR . . . .
C23 C 0.1949(5) 0.1523(4) 0.7550(4) 0.0325(11) Uani 1 1 d . . . . .
H23A H 0.123842 0.192025 0.738422 0.049 Uiso 1 1 calc GR . . . .
H23B H 0.175680 0.106540 0.807571 0.049 Uiso 1 1 calc GR . . . .
H23C H 0.215618 0.120794 0.690958 0.049 Uiso 1 1 calc GR . . . .
C22 C 0.4453(5) 0.0740(4) 0.8656(4) 0.0357(12) Uani 1 1 d . . . . .
H22A H 0.430865 0.037821 0.800953 0.054 Uiso 1 1 calc GR . . . .
H22B H 0.392698 0.051235 0.918248 0.054 Uiso 1 1 calc GR . . . .
H22C H 0.530995 0.068188 0.892871 0.054 Uiso 1 1 calc GR . . . .
C1 C 0.4331(5) 0.3409(4) 0.4711(4) 0.0305(10) Uani 1 1 d . . . . .
H1A H 0.355810 0.371979 0.446261 0.037 Uiso 1 1 calc R . . . .
H1B H 0.495472 0.356841 0.422517 0.037 Uiso 1 1 calc R . . . .
C13 C 0.8702(4) 0.1909(4) 0.6211(4) 0.0351(12) Uani 1 1 d . . . . .
H13 H 0.949717 0.176934 0.601818 0.042 Uiso 1 1 calc R . . . .
C12 C 0.8070(4) 0.1271(4) 0.6754(4) 0.0338(11) Uani 1 1 d . . . . .
H12 H 0.843382 0.069567 0.694380 0.041 Uiso 1 1 calc R . . . .
C14 C 0.8177(5) 0.2756(4) 0.5948(4) 0.0323(11) Uani 1 1 d . . . . .
H14 H 0.861285 0.319338 0.557195 0.039 Uiso 1 1 calc R . . . .
C16 C 0.3007(4) 0.2092(4) 0.7977(4) 0.0263(10) Uani 1 1 d . . . . .
C17 C 0.4162(4) 0.1741(3) 0.8422(4) 0.0272(10) Uani 1 1 d . . . . .
C19 C 0.4189(4) 0.3320(3) 0.8602(4) 0.0267(10) Uani 1 1 d . . . . .
C8 C 0.6455(4) 0.3903(4) 0.5996(4) 0.0319(11) Uani 1 1 d . . . . .
H8A H 0.665389 0.411637 0.529389 0.038 Uiso 1 1 calc R . . . .
H8B H 0.677805 0.435646 0.652791 0.038 Uiso 1 1 calc R . . . .
C18 C 0.4874(5) 0.2521(4) 0.8846(5) 0.0280(11) Uani 1 1 d . . . . .

loop_
_atom_site_aniso_label
_atom_site_aniso_U_11
_atom_site_aniso_U_22
_atom_site_aniso_U_33
_atom_site_aniso_U_23
_atom_site_aniso_U_13
_atom_site_aniso_U_12
Ir1 0.02439(14) 0.02267(15) 0.02013(15) -0.00053(6) 0.00761(9) -0.00086(6)
S1 0.0288(5) 0.0247(5) 0.0238(6) -0.0005(4) 0.0078(4) -0.0007(4)
O1 0.049(2) 0.0258(17) 0.037(2) 0.0036(15) 0.0196(16) 0.0043(16)
C7 0.034(2) 0.037(3) 0.020(2) 0.002(2) 0.0037(19) 0.002(2)
C3 0.0216(19) 0.028(2) 0.023(2) -0.0026(19) 0.0071(17) 0.0001(18)
C11 0.037(3) 0.034(3) 0.023(2) -0.003(2) 0.006(2) -0.001(2)
C2 0.024(2) 0.031(2) 0.025(3) 0.0010(19) 0.004(2) 0.0018(18)
C10 0.025(2) 0.029(3) 0.025(3) -0.0103(19) 0.006(2) -0.0022(18)
C24 0.029(2) 0.033(3) 0.039(3) 0.002(2) 0.007(2) 0.003(2)
C15 0.030(2) 0.026(2) 0.022(2) -0.0013(19) 0.0122(18) 0.0010(19)
C9 0.028(2) 0.036(3) 0.019(2) -0.003(2) 0.0040(17) -0.001(2)
C6 0.038(3) 0.033(3) 0.027(3) -0.010(2) 0.002(2) 0.005(2)
C4 0.035(2) 0.026(2) 0.026(2) -0.0006(19) 0.0071(19) 0.002(2)
C5 0.040(3) 0.026(2) 0.034(3) -0.007(2) 0.002(2) 0.001(2)
C20 0.043(3) 0.030(2) 0.028(3) -0.008(2) 0.011(2) -0.004(2)
C21 0.033(3) 0.045(3) 0.034(3) 0.000(2) 0.009(3) 0.002(2)
C23 0.029(2) 0.036(3) 0.033(3) 0.000(2) 0.005(2) -0.007(2)
C22 0.042(3) 0.032(3) 0.034(3) 0.006(2) 0.008(2) 0.003(2)
C1 0.040(3) 0.031(2) 0.020(2) 0.0029(19) 0.0004(19) -0.004(2)
C13 0.026(2) 0.055(3) 0.025(2) -0.009(2) 0.0063(19) 0.002(2)
C12 0.033(2) 0.039(3) 0.029(3) -0.007(2) 0.002(2) 0.009(2)
C14 0.027(2) 0.050(3) 0.020(2) 0.001(2) 0.0046(19) -0.005(2)
C16 0.027(2) 0.030(2) 0.023(2) -0.002(2) 0.0114(19) -0.005(2)
C17 0.030(2) 0.030(2) 0.022(2) -0.0016(19) 0.0067(19) -0.0012(19)
C19 0.029(2) 0.032(2) 0.020(2) 0.0016(19) 0.0056(18) -0.0041(19)
C8 0.030(2) 0.036(3) 0.031(3) 0.006(2) 0.006(2) -0.005(2)
C18 0.027(3) 0.034(2) 0.025(3) 0.0009(19) 0.010(2) -0.0015(19)

loop_
_atom_type_symbol
_atom_type_description
_atom_type_scat_dispersion_real
_atom_type_scat_dispersion_imag
_atom_type_scat_source
C C 0.0033 0.0016 'International Tables Vol C Tables 4.2.6.8 and 6.1.1.4'
H H 0.0000 0.0000 'International Tables Vol C Tables 4.2.6.8 and 6.1.1.4'
Ir Ir -1.4442 7.9887 'International Tables Vol C Tables 4.2.6.8 and 6.1.1.4'
O O 0.0106 0.0060 'International Tables Vol C Tables 4.2.6.8 and 6.1.1.4'
S S 0.1246 0.1234 'International Tables Vol C Tables 4.2.6.8 and 6.1.1.4'

loop_
_geom_angle_atom_site_label_1
_geom_angle_atom_site_label_2
_geom_angle_atom_site_label_3
_geom_angle
_geom_angle_site_symmetry_1
_geom_angle_site_symmetry_3
_geom_angle_publ_flag
S1 Ir1 C15 105.33(12) . . ?
S1 Ir1 C16 135.50(14) . . ?
S1 Ir1 C17 165.23(13) . . ?
S1 Ir1 C19 103.25(13) . . ?
S1 Ir1 C18 130.69(14) . . ?
C3 Ir1 S1 83.50(14) . . ?
C3 Ir1 C10 82.13(19) . . ?
C3 Ir1 C15 119.14(17) . . ?
C3 Ir1 C16 97.88(18) . . ?
C3 Ir1 C17 109.00(19) . . ?
C3 Ir1 C19 156.32(17) . . ?
C3 Ir1 C18 145.61(19) . . ?
C10 Ir1 S1 82.46(15) . . ?
C10 Ir1 C15 157.7(2) . . ?
C10 Ir1 C16 142.0(2) . . ?
C10 Ir1 C17 106.5(2) . . ?
C10 Ir1 C19 121.01(19) . . ?
C10 Ir1 C18 97.1(2) . . ?
C16 Ir1 C15 36.22(18) . . ?
C17 Ir1 C15 62.05(18) . . ?
C17 Ir1 C16 37.33(18) . . ?
C17 Ir1 C19 62.15(19) . . ?
C17 Ir1 C18 38.05(18) . . ?
C19 Ir1 C15 37.27(17) . . ?
C19 Ir1 C16 61.27(17) . . ?
C18 Ir1 C15 61.75(19) . . ?
C18 Ir1 C16 62.02(19) . . ?
C18 Ir1 C19 36.33(18) . . ?
O1 S1 Ir1 123.19(15) . . ?
O1 S1 C1 108.5(2) . . ?
O1 S1 C8 107.6(2) . . ?
C1 S1 Ir1 107.12(17) . . ?
C8 S1 Ir1 105.45(17) . . ?
C8 S1 C1 103.2(3) . . ?
C2 C7 H7 120.0 . . ?
C6 C7 H7 120.0 . . ?
C6 C7 C2 120.1(5) . . ?
C2 C3 Ir1 120.2(4) . . ?
C4 C3 Ir1 123.4(4) . . ?
C4 C3 C2 116.4(4) . . ?
C10 C11 H11 119.3 . . ?
C12 C11 H11 119.3 . . ?
C12 C11 C10 121.3(5) . . ?
C7 C2 C3 121.4(5) . . ?
C7 C2 C1 119.3(5) . . ?
C3 C2 C1 119.3(5) . . ?
C11 C10 Ir1 122.6(4) . . ?
C11 C10 C9 117.2(5) . . ?
C9 C10 Ir1 120.1(4) . . ?
H24A C24 H24B 109.5 . . ?
H24A C24 H24C 109.5 . . ?
H24B C24 H24C 109.5 . . ?
C15 C24 H24A 109.5 . . ?
C15 C24 H24B 109.5 . . ?
C15 C24 H24C 109.5 . . ?
C24 C15 Ir1 126.9(3) . . ?
C16 C15 Ir1 71.9(2) . . ?
C16 C15 C24 127.5(4) . . ?
C16 C15 C19 107.4(4) . . ?
C19 C15 Ir1 70.4(3) . . ?
C19 C15 C24 124.9(4) . . ?
C10 C9 C8 118.0(4) . . ?
C14 C9 C10 121.2(5) . . ?
C14 C9 C8 120.9(5) . . ?
C7 C6 H6 120.0 . . ?
C5 C6 C7 119.9(5) . . ?
C5 C6 H6 120.0 . . ?
C3 C4 H4 118.8 . . ?
C3 C4 C5 122.3(5) . . ?
C5 C4 H4 118.8 . . ?
C6 C5 C4 119.8(5) . . ?
C6 C5 H5 120.1 . . ?
C4 C5 H5 120.1 . . ?
H20A C20 H20B 109.5 . . ?
H20A C20 H20C 109.5 . . ?
H20B C20 H20C 109.5 . . ?
C19 C20 H20A 109.5 . . ?
C19 C20 H20B 109.5 . . ?
C19 C20 H20C 109.5 . . ?
H21A C21 H21B 109.5 . . ?
H21A C21 H21C 109.5 . . ?
H21B C21 H21C 109.5 . . ?
C18 C21 H21A 109.5 . . ?
C18 C21 H21B 109.5 . . ?
C18 C21 H21C 109.5 . . ?
H23A C23 H23B 109.5 . . ?
H23A C23 H23C 109.5 . . ?
H23B C23 H23C 109.5 . . ?
C16 C23 H23A 109.5 . . ?
C16 C23 H23B 109.5 . . ?
C16 C23 H23C 109.5 . . ?
H22A C22 H22B 109.5 . . ?
H22A C22 H22C 109.5 . . ?
H22B C22 H22C 109.5 . . ?
C17 C22 H22A 109.5 . . ?
C17 C22 H22B 109.5 . . ?
C17 C22 H22C 109.5 . . ?
S1 C1 H1A 109.9 . . ?
S1 C1 H1B 109.9 . . ?
C2 C1 S1 108.7(4) . . ?
C2 C1 H1A 109.9 . . ?
C2 C1 H1B 109.9 . . ?
H1A C1 H1B 108.3 . . ?
C12 C13 H13 120.0 . . ?
C12 C13 C14 120.0(5) . . ?
C14 C13 H13 120.0 . . ?
C11 C12 H12 120.0 . . ?
C13 C12 C11 119.9(5) . . ?
C13 C12 H12 120.0 . . ?
C9 C14 H14 119.8 . . ?
C13 C14 C9 120.3(5) . . ?
C13 C14 H14 119.8 . . ?
C15 C16 Ir1 71.9(2) . . ?
C15 C16 C23 126.0(4) . . ?
C15 C16 C17 108.5(4) . . ?
C23 C16 Ir1 127.2(4) . . ?
C17 C16 Ir1 69.0(3) . . ?
C17 C16 C23 125.5(5) . . ?
C22 C17 Ir1 131.2(4) . . ?
C16 C17 Ir1 73.7(3) . . ?
C16 C17 C22 125.7(5) . . ?
C16 C17 C18 107.3(4) . . ?
C18 C17 Ir1 72.3(3) . . ?
C18 C17 C22 125.3(5) . . ?
C15 C19 Ir1 72.3(3) . . ?
C15 C19 C20 123.9(5) . . ?
C20 C19 Ir1 125.3(3) . . ?
C18 C19 Ir1 71.8(3) . . ?
C18 C19 C15 109.1(4) . . ?
C18 C19 C20 126.9(5) . . ?
S1 C8 H8A 110.2 . . ?
S1 C8 H8B 110.2 . . ?
C9 C8 S1 107.4(3) . . ?
C9 C8 H8A 110.2 . . ?
C9 C8 H8B 110.2 . . ?
H8A C8 H8B 108.5 . . ?
C21 C18 Ir1 126.8(4) . . ?
C17 C18 Ir1 69.7(3) . . ?
C17 C18 C21 124.3(5) . . ?
C19 C18 Ir1 71.9(3) . . ?
C19 C18 C21 128.1(5) . . ?
C19 C18 C17 107.5(5) . . ?

loop_
_geom_bond_atom_site_label_1
_geom_bond_atom_site_label_2
_geom_bond_distance
_geom_bond_site_symmetry_2
_geom_bond_publ_flag
Ir1 S1 2.1900(12) . ?
Ir1 C3 2.059(5) . ?
Ir1 C10 2.060(5) . ?
Ir1 C15 2.278(5) . ?
Ir1 C16 2.277(5) . ?
Ir1 C17 2.216(5) . ?
Ir1 C19 2.253(5) . ?
Ir1 C18 2.251(6) . ?
S1 O1 1.479(4) . ?
S1 C1 1.806(5) . ?
S1 C8 1.802(5) . ?
C7 H7 0.9500 . ?
C7 C2 1.393(7) . ?
C7 C6 1.384(7) . ?
C3 C2 1.414(7) . ?
C3 C4 1.392(6) . ?
C11 H11 0.9500 . ?
C11 C10 1.408(7) . ?
C11 C12 1.404(7) . ?
C2 C1 1.505(6) . ?
C10 C9 1.408(7) . ?
C24 H24A 0.9800 . ?
C24 H24B 0.9800 . ?
C24 H24C 0.9800 . ?
C24 C15 1.500(7) . ?
C15 C16 1.416(7) . ?
C15 C19 1.448(7) . ?
C9 C14 1.394(7) . ?
C9 C8 1.510(7) . ?
C6 H6 0.9500 . ?
C6 C5 1.373(7) . ?
C4 H4 0.9500 . ?
C4 C5 1.395(7) . ?
C5 H5 0.9500 . ?
C20 H20A 0.9800 . ?
C20 H20B 0.9800 . ?
C20 H20C 0.9800 . ?
C20 C19 1.510(7) . ?
C21 H21A 0.9800 . ?
C21 H21B 0.9800 . ?
C21 H21C 0.9800 . ?
C21 C18 1.502(9) . ?
C23 H23A 0.9800 . ?
C23 H23B 0.9800 . ?
C23 H23C 0.9800 . ?
C23 C16 1.493(7) . ?
C22 H22A 0.9800 . ?
C22 H22B 0.9800 . ?
C22 H22C 0.9800 . ?
C22 C17 1.514(7) . ?
C1 H1A 0.9900 . ?
C1 H1B 0.9900 . ?
C13 H13 0.9500 . ?
C13 C12 1.380(8) . ?
C13 C14 1.389(9) . ?
C12 H12 0.9500 . ?
C14 H14 0.9500 . ?
C16 C17 1.439(7) . ?
C17 C18 1.456(7) . ?
C19 C18 1.404(7) . ?
C8 H8A 0.9900 . ?
C8 H8B 0.9900 . ?

loop_
_geom_torsion_atom_site_label_1
_geom_torsion_atom_site_label_2
_geom_torsion_atom_site_label_3
_geom_torsion_atom_site_label_4
_geom_torsion
_geom_torsion_site_symmetry_1
_geom_torsion_site_symmetry_2
_geom_torsion_site_symmetry_3
_geom_torsion_site_symmetry_4
_geom_torsion_publ_flag
Ir1 S1 C1 C2 -11.3(4) . . . . ?
Ir1 S1 C8 C9 26.6(4) . . . . ?
Ir1 C3 C2 C7 177.4(4) . . . . ?
Ir1 C3 C2 C1 -5.3(6) . . . . ?
Ir1 C3 C4 C5 -179.6(4) . . . . ?
Ir1 C10 C9 C14 -176.1(4) . . . . ?
Ir1 C10 C9 C8 4.6(6) . . . . ?
Ir1 C15 C16 C23 -123.3(5) . . . . ?
Ir1 C15 C16 C17 59.6(3) . . . . ?
Ir1 C15 C19 C20 121.1(5) . . . . ?
Ir1 C15 C19 C18 -62.7(4) . . . . ?
Ir1 C16 C17 C22 -129.4(5) . . . . ?
Ir1 C16 C17 C18 64.9(4) . . . . ?
Ir1 C17 C18 C21 -121.4(6) . . . . ?
Ir1 C17 C18 C19 62.4(4) . . . . ?
Ir1 C19 C18 C21 123.1(6) . . . . ?
Ir1 C19 C18 C17 -60.9(4) . . . . ?
O1 S1 C1 C2 -146.3(4) . . . . ?
O1 S1 C8 C9 159.7(3) . . . . ?
C7 C2 C1 S1 -171.7(4) . . . . ?
C7 C6 C5 C4 -0.9(8) . . . . ?
C3 C2 C1 S1 10.9(6) . . . . ?
C3 C4 C5 C6 2.4(8) . . . . ?
C11 C10 C9 C14 2.7(7) . . . . ?
C11 C10 C9 C8 -176.7(5) . . . . ?
C2 C7 C6 C5 -1.3(8) . . . . ?
C2 C3 C4 C5 -1.6(7) . . . . ?
C10 C11 C12 C13 -0.4(8) . . . . ?
C10 C9 C14 C13 -2.2(8) . . . . ?
C10 C9 C8 S1 -21.1(6) . . . . ?
C24 C15 C16 Ir1 123.1(5) . . . . ?
C24 C15 C16 C23 -0.2(7) . . . . ?
C24 C15 C16 C17 -177.4(5) . . . . ?
C24 C15 C19 Ir1 -121.9(5) . . . . ?
C24 C15 C19 C20 -0.8(8) . . . . ?
C24 C15 C19 C18 175.3(5) . . . . ?
C15 C16 C17 Ir1 -61.4(3) . . . . ?
C15 C16 C17 C22 169.2(5) . . . . ?
C15 C16 C17 C18 3.5(5) . . . . ?
C15 C19 C18 Ir1 63.1(3) . . . . ?
C15 C19 C18 C21 -173.9(5) . . . . ?
C15 C19 C18 C17 2.1(6) . . . . ?
C6 C7 C2 C3 2.1(8) . . . . ?
C6 C7 C2 C1 -175.2(5) . . . . ?
C4 C3 C2 C7 -0.6(7) . . . . ?
C4 C3 C2 C1 176.7(5) . . . . ?
C20 C19 C18 Ir1 -120.9(5) . . . . ?
C20 C19 C18 C21 2.1(9) . . . . ?
C20 C19 C18 C17 178.1(4) . . . . ?
C23 C16 C17 Ir1 121.5(5) . . . . ?
C23 C16 C17 C22 -7.9(8) . . . . ?
C23 C16 C17 C18 -173.6(5) . . . . ?
C22 C17 C18 Ir1 128.4(5) . . . . ?
C22 C17 C18 C21 7.0(9) . . . . ?
C22 C17 C18 C19 -169.2(4) . . . . ?
C1 S1 C8 C9 -85.7(4) . . . . ?
C12 C11 C10 Ir1 177.3(4) . . . . ?
C12 C11 C10 C9 -1.4(7) . . . . ?
C12 C13 C14 C9 0.3(8) . . . . ?
C14 C9 C8 S1 159.5(4) . . . . ?
C14 C13 C12 C11 1.0(8) . . . . ?
C16 C15 C19 Ir1 62.8(3) . . . . ?
C16 C15 C19 C20 -176.1(4) . . . . ?
C16 C15 C19 C18 0.0(5) . . . . ?
C16 C17 C18 Ir1 -65.8(3) . . . . ?
C16 C17 C18 C21 172.7(5) . . . . ?
C16 C17 C18 C19 -3.5(6) . . . . ?
C19 C15 C16 Ir1 -61.8(3) . . . . ?
C19 C15 C16 C23 174.9(5) . . . . ?
C19 C15 C16 C17 -2.2(5) . . . . ?
C8 S1 C1 C2 99.8(4) . . . . ?
C8 C9 C14 C13 177.2(5) . . . . ?
